data_2206760
loop_
_publ_author_name
'Jian-Rong Su'
'Duan-Jun Xu'

_publ_section_title
;
 <i>cis</i>-Aquachlorobis(1,10-phenanthroline)nickel(II) chloride
 4-hydroxybenzoic acid dihydrate
;
_journal_coeditor_code NG6173
_journal_issue 9
_journal_name_full 'Acta Crystallographica Section E'
_journal_page_first m1738
_journal_page_last m1740
_journal_paper_doi 10.1107/S1600536805024098
_journal_volume 61
_journal_year 2005
_chemical_formula_iupac '[Ni Cl (C12 H8 N2)2 (H2 O)] Cl, C7 H6 O3, 2H2 O'
_chemical_formula_moiety 'C24 H18 Cl N4 Ni O, C7 H6 O3, 2(H2 O), Cl'
_chemical_formula_sum 'C31 H28 Cl2 N4 Ni O6'
_chemical_formula_weight 682.18
_chemical_name_systematic
;
cis-Aquachlorobis(1,10-phenanthroline)nickel(II) chloride 4-hydroxybenzoic
acid dihydrate
;
_space_group_IT_number 2
_symmetry_cell_setting triclinic
_symmetry_space_group_name_Hall '-P 1'
_symmetry_space_group_name_H-M 'P -1'
_atom_sites_solution_hydrogens geom
_atom_sites_solution_primary direct
_atom_sites_solution_secondary difmap
_audit_creation_method SHELXL-97
_cell_angle_alpha 115.242(12)
_cell_angle_beta 93.281(17)
_cell_angle_gamma 110.841(17)
_cell_formula_units_Z 2
_cell_length_a 10.670(5)
_cell_length_b 12.553(5)
_cell_length_c 13.505(5)
_cell_measurement_reflns_used 12708
_cell_measurement_temperature 295(3)
_cell_measurement_theta_max 26.6
_cell_measurement_theta_min 3.0
_cell_volume 1481.6(11)
_computing_cell_refinement PROCESS-AUTO
_computing_data_collection 'PROCESS-AUTO (Rigaku, 1998)'
_computing_data_reduction 'CrystalStructure (Rigaku/MSC, 2002)'
_computing_molecular_graphics 'ORTEP-3 for Windows (Farrugia, 1997) and XP (Siemens, 1994)'
_computing_publication_material 'WinGX (Farrugia, 1999)'
_computing_structure_refinement 'SHELXL97 (Sheldrick, 1997)'
_computing_structure_solution 'SIR92 (Altomare <i>et al.</i>, 1993)'
_diffrn_ambient_temperature 295(3)
_diffrn_detector_area_resol_mean 10.0
_diffrn_measured_fraction_theta_full 0.99
_diffrn_measured_fraction_theta_max 0.99
_diffrn_measurement_device_type 'Rigaku R-AXIS RAPID'
_diffrn_measurement_method \w
_diffrn_radiation_monochromator graphite
_diffrn_radiation_source 'fine-focus sealed tube'
_diffrn_radiation_type MoK\a
_diffrn_radiation_wavelength 0.71073
_diffrn_reflns_av_R_equivalents 0.032
_diffrn_reflns_av_sigmaI/netI 0.0443
_diffrn_reflns_limit_h_max 13
_diffrn_reflns_limit_h_min -13
_diffrn_reflns_limit_k_max 15
_diffrn_reflns_limit_k_min -16
_diffrn_reflns_limit_l_max 17
_diffrn_reflns_limit_l_min -16
_diffrn_reflns_number 14658
_diffrn_reflns_theta_full 27.5
_diffrn_reflns_theta_max 27.5
_diffrn_reflns_theta_min 3.0
_diffrn_standards_number 0
_exptl_absorpt_coefficient_mu 0.887
_exptl_absorpt_correction_T_max 0.849
_exptl_absorpt_correction_T_min 0.736
_exptl_absorpt_correction_type multi-scan
_exptl_absorpt_process_details '(ABSCOR; Higashi, 1995)'
_exptl_crystal_colour green
_exptl_crystal_density_diffrn 1.529
_exptl_crystal_density_meas 1.528
_exptl_crystal_density_method 'flotation in a cyclohexane/CCl~4~ mixture'
_exptl_crystal_description block
_exptl_crystal_F_000 704
_exptl_crystal_size_max 0.35
_exptl_crystal_size_mid 0.30
_exptl_crystal_size_min 0.19
_refine_diff_density_max 0.44
_refine_diff_density_min -0.52
_refine_ls_extinction_method none
_refine_ls_goodness_of_fit_ref 1.032
_refine_ls_hydrogen_treatment constr
_refine_ls_matrix_type full
_refine_ls_number_parameters 397
_refine_ls_number_reflns 6737
_refine_ls_number_restraints 0
_refine_ls_restrained_S_all 1.03
_refine_ls_R_factor_all 0.055
_refine_ls_R_factor_gt 0.041
_refine_ls_shift/su_max 0.001
_refine_ls_shift/su_mean 0.000
_refine_ls_structure_factor_coef Fsqd
_refine_ls_weighting_details 'calc w = 1/[\s^2^(Fo^2^)+(0.0988P)^2^]'
_refine_ls_weighting_scheme calc
_refine_ls_wR_factor_gt 0.125
_refine_ls_wR_factor_ref 0.145
_reflns_number_gt 5197
_reflns_number_total 6737
_reflns_threshold_expression I>2\s(I)
_cod_data_source_file ng6173.cif
_cod_data_source_block I
_cod_original_cell_volume 1481.7(11)
_cod_database_code 2206760
_cod_database_fobs_code 2206760

loop_
_symmetry_equiv_pos_as_xyz
'x, y, z'
'-x, -y, -z'

loop_
_atom_site_label
_atom_site_fract_x
_atom_site_fract_y
_atom_site_fract_z
_atom_site_U_iso_or_equiv
_atom_site_adp_type
_atom_site_calc_flag
_atom_site_refinement_flags
_atom_site_occupancy
_atom_site_type_symbol
Ni 0.83467(3) 0.47665(3) 0.80539(2) 0.02725(12) Uani d . 1 Ni
Cl1 1.02406(7) 0.41297(7) 0.80652(6) 0.03780(17) Uani d . 1 Cl
Cl2 0.75529(9) 0.96968(8) 0.96860(8) 0.0561(2) Uani d . 1 Cl
O1W 0.9531(3) 0.8686(2) 1.0565(2) 0.0559(6) Uani d . 1 O
H1B 1.0353 0.9150 1.0592 0.080 Uiso d R 1 H
H1A 0.8987 0.8972 1.0264 0.080 Uiso d R 1 H
O2W 0.4034(4) 0.8632(3) 0.8775(3) 0.0965(11) Uani d . 1 O
H2A 0.4699 0.8914 0.9382 0.080 Uiso d R 1 H
H2B 0.3281 0.8779 0.9122 0.080 Uiso d R 1 H
O1 0.9329(2) 0.62137(19) 0.97217(16) 0.0417(5) Uani d . 1 O
H1C 0.9355 0.6970 1.0036 0.080 Uiso d R 1 H
H1D 0.9544 0.6142 1.0318 0.080 Uiso d R 1 H
O31 0.4620(2) 0.4128(2) 0.57469(18) 0.0503(6) Uani d . 1 O
H31 0.5182 0.4752 0.5730 0.080 Uiso d R 1 H
O32 0.3835(3) 0.3516(2) 0.39432(18) 0.0540(6) Uani d . 1 O
O33 0.0620(3) -0.1639(2) 0.4232(2) 0.0598(7) Uani d . 1 O
H33 0.0288 -0.2266 0.3551 0.080 Uiso d R 1 H
N1 0.6665(2) 0.5264(2) 0.82498(17) 0.0292(4) Uani d . 1 N
N2 0.7083(2) 0.3379(2) 0.84595(19) 0.0327(5) Uani d . 1 N
N3 0.7450(2) 0.3492(2) 0.63166(18) 0.0320(5) Uani d . 1 N
N4 0.9249(2) 0.5985(2) 0.73898(18) 0.0307(5) Uani d . 1 N
C1 0.6504(3) 0.6253(3) 0.8221(2) 0.0376(6) Uani d . 1 C
H1 0.7235 0.6857 0.8133 0.045 Uiso calc R 1 H
C2 0.5285(3) 0.6425(3) 0.8317(3) 0.0440(7) Uani d . 1 C
H2 0.5211 0.7128 0.8289 0.053 Uiso calc R 1 H
C3 0.4203(3) 0.5550(3) 0.8454(2) 0.0450(7) Uani d . 1 C
H3 0.3384 0.5651 0.8515 0.054 Uiso calc R 1 H
C4 0.4337(3) 0.4499(3) 0.8502(2) 0.0380(6) Uani d . 1 C
C5 0.3260(3) 0.3528(3) 0.8627(3) 0.0478(7) Uani d . 1 C
H5 0.2414 0.3576 0.8680 0.057 Uiso calc R 1 H
C6 0.3449(3) 0.2541(3) 0.8671(3) 0.0470(7) Uani d . 1 C
H6 0.2728 0.1915 0.8745 0.056 Uiso calc R 1 H
C7 0.4734(3) 0.2441(3) 0.8608(2) 0.0394(6) Uani d . 1 C
C8 0.5004(4) 0.1456(3) 0.8673(3) 0.0503(8) Uani d . 1 C
H8 0.4313 0.0801 0.8737 0.060 Uiso calc R 1 H
C9 0.6264(4) 0.1457(3) 0.8642(3) 0.0526(8) Uani d . 1 C
H9 0.6444 0.0801 0.8680 0.063 Uiso calc R 1 H
C10 0.7291(3) 0.2446(3) 0.8553(3) 0.0442(7) Uani d . 1 C
H10 0.8165 0.2452 0.8560 0.053 Uiso calc R 1 H
C11 0.5814(3) 0.3391(2) 0.8498(2) 0.0315(5) Uani d . 1 C
C12 0.5601(3) 0.4414(2) 0.8408(2) 0.0308(5) Uani d . 1 C
C13 0.6594(3) 0.2239(3) 0.5792(2) 0.0429(7) Uani d . 1 C
H13 0.6364 0.1811 0.6217 0.051 Uiso calc R 1 H
C14 0.6025(4) 0.1540(3) 0.4626(3) 0.0517(8) Uani d . 1 C
H14 0.5419 0.0666 0.4288 0.062 Uiso calc R 1 H
C15 0.6362(3) 0.2141(3) 0.3988(3) 0.0489(8) Uani d . 1 C
H15 0.5991 0.1681 0.3211 0.059 Uiso calc R 1 H
C16 0.7271(3) 0.3456(3) 0.4506(2) 0.0379(6) Uani d . 1 C
C17 0.7683(4) 0.4173(3) 0.3907(2) 0.0475(8) Uani d . 1 C
H17 0.7335 0.3755 0.3128 0.057 Uiso calc R 1 H
C18 0.8560(4) 0.5437(3) 0.4441(3) 0.0479(7) Uani d . 1 C
H18 0.8805 0.5882 0.4031 0.057 Uiso calc R 1 H
C19 0.9123(3) 0.6107(3) 0.5646(2) 0.0377(6) Uani d . 1 C
C20 1.0067(4) 0.7427(3) 0.6250(3) 0.0469(7) Uani d . 1 C
H20 1.0333 0.7919 0.5882 0.056 Uiso calc R 1 H
C21 1.0579(4) 0.7964(3) 0.7377(3) 0.0493(8) Uani d . 1 C
H21 1.1204 0.8832 0.7786 0.059 Uiso calc R 1 H
C22 1.0169(3) 0.7214(3) 0.7928(2) 0.0423(7) Uani d . 1 C
H22 1.0556 0.7593 0.8697 0.051 Uiso calc R 1 H
C23 0.8743(3) 0.5435(2) 0.6259(2) 0.0303(5) Uani d . 1 C
C24 0.7789(3) 0.4094(3) 0.5683(2) 0.0303(5) Uani d . 1 C
C31 0.3850(3) 0.3284(3) 0.4757(2) 0.0368(6) Uani d . 1 C
C32 0.2967(3) 0.1990(3) 0.4608(2) 0.0374(6) Uani d . 1 C
C33 0.2180(3) 0.0976(3) 0.3534(2) 0.0433(7) Uani d . 1 C
H32 0.2203 0.1118 0.2912 0.052 Uiso calc R 1 H
C34 0.1372(4) -0.0236(3) 0.3398(3) 0.0473(7) Uani d . 1 C
H34 0.0827 -0.0905 0.2688 0.057 Uiso calc R 1 H
C35 0.1370(4) -0.0457(3) 0.4316(3) 0.0453(7) Uani d . 1 C
C36 0.2131(4) 0.0542(3) 0.5379(3) 0.0559(9) Uani d . 1 C
H36 0.2115 0.0395 0.5998 0.067 Uiso calc R 1 H
C37 0.2915(4) 0.1757(3) 0.5517(3) 0.0480(8) Uani d . 1 C
H37 0.3418 0.2432 0.6237 0.058 Uiso calc R 1 H

loop_
_atom_site_aniso_label
_atom_site_aniso_U_11
_atom_site_aniso_U_22
_atom_site_aniso_U_33
_atom_site_aniso_U_12
_atom_site_aniso_U_13
_atom_site_aniso_U_23
Ni 0.02489(19) 0.03104(19) 0.02790(18) 0.00966(13) 0.00698(12) 0.01750(14)
Cl1 0.0316(3) 0.0485(4) 0.0418(3) 0.0199(3) 0.0105(3) 0.0262(3)
Cl2 0.0501(5) 0.0432(4) 0.0678(5) 0.0147(3) 0.0066(4) 0.0254(4)
O1W 0.0625(16) 0.0477(12) 0.0679(15) 0.0242(11) 0.0242(12) 0.0346(12)
O2W 0.112(3) 0.108(3) 0.0706(19) 0.062(2) 0.0114(19) 0.0328(19)
O1 0.0515(13) 0.0407(10) 0.0289(9) 0.0174(9) 0.0049(8) 0.0155(8)
O31 0.0574(14) 0.0389(11) 0.0396(10) 0.0078(10) 0.0012(10) 0.0175(9)
O32 0.0616(15) 0.0457(12) 0.0451(12) 0.0084(11) 0.0032(11) 0.0262(10)
O33 0.0806(19) 0.0401(12) 0.0520(13) 0.0117(11) 0.0179(12) 0.0273(11)
N1 0.0293(11) 0.0327(10) 0.0269(10) 0.0121(9) 0.0054(8) 0.0164(9)
N2 0.0298(12) 0.0356(11) 0.0377(11) 0.0132(9) 0.0099(9) 0.0220(10)
N3 0.0294(11) 0.0346(11) 0.0308(10) 0.0112(9) 0.0058(8) 0.0167(9)
N4 0.0306(11) 0.0331(11) 0.0320(10) 0.0113(9) 0.0112(9) 0.0200(9)
C1 0.0364(15) 0.0382(14) 0.0378(13) 0.0139(11) 0.0043(11) 0.0199(12)
C2 0.0489(18) 0.0396(15) 0.0445(15) 0.0269(14) 0.0063(13) 0.0150(13)
C3 0.0418(17) 0.0538(17) 0.0408(15) 0.0288(14) 0.0105(13) 0.0168(14)
C4 0.0301(14) 0.0522(16) 0.0297(12) 0.0194(12) 0.0070(10) 0.0164(12)
C5 0.0306(15) 0.064(2) 0.0489(16) 0.0185(14) 0.0171(13) 0.0278(16)
C6 0.0336(16) 0.0580(18) 0.0512(17) 0.0120(14) 0.0194(13) 0.0324(16)
C7 0.0362(15) 0.0439(15) 0.0382(14) 0.0104(12) 0.0115(12) 0.0247(12)
C8 0.0477(19) 0.0470(17) 0.0639(19) 0.0114(14) 0.0190(15) 0.0394(16)
C9 0.057(2) 0.0543(18) 0.072(2) 0.0269(16) 0.0244(17) 0.0473(18)
C10 0.0398(17) 0.0485(16) 0.0617(19) 0.0232(13) 0.0183(14) 0.0368(15)
C11 0.0300(13) 0.0361(13) 0.0266(11) 0.0101(11) 0.0091(10) 0.0163(11)
C12 0.0308(13) 0.0346(13) 0.0258(11) 0.0142(10) 0.0085(10) 0.0130(10)
C13 0.0434(17) 0.0378(14) 0.0412(15) 0.0109(13) 0.0068(13) 0.0191(13)
C14 0.0460(19) 0.0389(15) 0.0440(16) 0.0062(13) 0.0022(14) 0.0082(14)
C15 0.0445(18) 0.0513(18) 0.0326(13) 0.0167(14) 0.0027(12) 0.0083(13)
C16 0.0354(15) 0.0514(16) 0.0301(12) 0.0228(13) 0.0075(11) 0.0185(12)
C17 0.0503(19) 0.071(2) 0.0300(13) 0.0310(17) 0.0103(12) 0.0266(15)
C18 0.056(2) 0.070(2) 0.0442(15) 0.0349(17) 0.0223(14) 0.0427(16)
C19 0.0381(16) 0.0497(16) 0.0404(14) 0.0231(13) 0.0160(12) 0.0298(13)
C20 0.054(2) 0.0500(17) 0.0576(18) 0.0227(15) 0.0251(15) 0.0415(15)
C21 0.053(2) 0.0377(15) 0.0534(18) 0.0095(13) 0.0205(15) 0.0255(14)
C22 0.0408(16) 0.0364(14) 0.0387(14) 0.0068(12) 0.0110(12) 0.0161(12)
C23 0.0297(13) 0.0369(13) 0.0328(12) 0.0188(11) 0.0132(10) 0.0192(11)
C24 0.0271(13) 0.0386(13) 0.0304(12) 0.0161(10) 0.0089(10) 0.0188(11)
C31 0.0351(15) 0.0384(14) 0.0385(14) 0.0174(12) 0.0089(11) 0.0181(12)
C32 0.0372(15) 0.0371(14) 0.0366(13) 0.0156(12) 0.0083(11) 0.0167(12)
C33 0.0534(19) 0.0400(15) 0.0334(13) 0.0170(13) 0.0059(13) 0.0176(12)
C34 0.054(2) 0.0374(15) 0.0384(14) 0.0141(14) 0.0045(13) 0.0131(13)
C35 0.0534(19) 0.0374(14) 0.0441(15) 0.0157(13) 0.0163(14) 0.0207(13)
C36 0.077(3) 0.0488(17) 0.0387(15) 0.0175(17) 0.0160(16) 0.0256(14)
C37 0.060(2) 0.0399(15) 0.0356(14) 0.0163(14) 0.0094(14) 0.0146(13)

loop_
_atom_type_symbol
_atom_type_description
_atom_type_scat_dispersion_real
_atom_type_scat_dispersion_imag
_atom_type_scat_source
C C 0.0033 0.0016 'International Tables Vol C Tables 4.2.6.8 and 6.1.1.4'
H H 0.0000 0.0000 'International Tables Vol C Tables 4.2.6.8 and 6.1.1.4'
N N 0.0061 0.0033 'International Tables Vol C Tables 4.2.6.8 and 6.1.1.4'
O O 0.0106 0.0060 'International Tables Vol C Tables 4.2.6.8 and 6.1.1.4'
Cl Cl 0.1484 0.1585 'International Tables Vol C Tables 4.2.6.8 and 6.1.1.4'
Ni Ni 0.3393 1.1124 'International Tables Vol C Tables 4.2.6.8 and 6.1.1.4'

loop_
_geom_angle_atom_site_label_1
_geom_angle_atom_site_label_2
_geom_angle_atom_site_label_3
_geom_angle
_geom_angle_publ_flag
O1 Ni N1 87.56(9) y
O1 Ni N2 95.69(9) y
O1 Ni N3 172.87(8) y
O1 Ni N4 93.57(9) y
O1 Ni Cl1 87.88(7) y
N1 Ni N2 79.59(9) y
N1 Ni N3 91.72(9) y
N1 Ni N4 93.79(9) y
N1 Ni Cl1 171.40(6) y
N2 Ni N3 91.15(9) y
N2 Ni N4 168.35(9) y
N2 Ni Cl1 93.62(7) y
N3 Ni N4 79.39(9) y
N3 Ni Cl1 93.71(7) y
N4 Ni Cl1 93.77(7) y
H1B O1W H1A 103.6 ?
H2A O2W H2B 101.9 ?
Ni O1 H1C 127.1 ?
Ni O1 H1D 129.5 ?
H1C O1 H1D 100.2 ?
C31 O31 H31 110.1 ?
C35 O33 H33 114.2 ?
C1 N1 C12 117.6(2) ?
C1 N1 Ni 129.58(19) ?
C12 N1 Ni 112.85(17) ?
C10 N2 C11 117.9(2) ?
C10 N2 Ni 129.4(2) ?
C11 N2 Ni 112.22(18) ?
C13 N3 C24 117.9(2) ?
C13 N3 Ni 129.5(2) ?
C24 N3 Ni 112.51(17) ?
C22 N4 C23 117.9(2) ?
C22 N4 Ni 128.70(19) ?
C23 N4 Ni 113.28(17) ?
N1 C1 C2 122.9(3) ?
N1 C1 H1 118.5 ?
C2 C1 H1 118.5 ?
C3 C2 C1 119.3(3) ?
C3 C2 H2 120.3 ?
C1 C2 H2 120.3 ?
C2 C3 C4 119.5(3) ?
C2 C3 H3 120.2 ?
C4 C3 H3 120.2 ?
C12 C4 C3 117.0(3) ?
C12 C4 C5 119.4(3) ?
C3 C4 C5 123.6(3) ?
C6 C5 C4 121.0(3) ?
C6 C5 H5 119.5 ?
C4 C5 H5 119.5 ?
C5 C6 C7 121.2(3) ?
C5 C6 H6 119.4 ?
C7 C6 H6 119.4 ?
C8 C7 C11 117.2(3) ?
C8 C7 C6 123.9(3) ?
C11 C7 C6 118.9(3) ?
C9 C8 C7 120.1(3) ?
C9 C8 H8 119.9 ?
C7 C8 H8 119.9 ?
C8 C9 C10 119.4(3) ?
C8 C9 H9 120.3 ?
C10 C9 H9 120.3 ?
N2 C10 C9 123.1(3) ?
N2 C10 H10 118.5 ?
C9 C10 H10 118.5 ?
N2 C11 C7 122.4(3) ?
N2 C11 C12 117.5(2) ?
C7 C11 C12 120.1(2) ?
N1 C12 C4 123.6(3) ?
N1 C12 C11 117.1(2) ?
C4 C12 C11 119.3(3) ?
N3 C13 C14 122.5(3) ?
N3 C13 H13 118.8 ?
C14 C13 H13 118.8 ?
C15 C14 C13 119.7(3) ?
C15 C14 H14 120.1 ?
C13 C14 H14 120.1 ?
C14 C15 C16 119.6(3) ?
C14 C15 H15 120.2 ?
C16 C15 H15 120.2 ?
C15 C16 C24 117.3(3) ?
C15 C16 C17 123.7(3) ?
C24 C16 C17 119.0(3) ?
C18 C17 C16 121.6(3) ?
C18 C17 H17 119.2 ?
C16 C17 H17 119.2 ?
C17 C18 C19 120.4(3) ?
C17 C18 H18 119.8 ?
C19 C18 H18 119.8 ?
C23 C19 C20 117.5(3) ?
C23 C19 C18 119.5(3) ?
C20 C19 C18 123.0(3) ?
C21 C20 C19 118.9(3) ?
C21 C20 H20 120.6 ?
C19 C20 H20 120.6 ?
C20 C21 C22 120.2(3) ?
C20 C21 H21 119.9 ?
C22 C21 H21 119.9 ?
N4 C22 C21 122.2(3) ?
N4 C22 H22 118.9 ?
C21 C22 H22 118.9 ?
N4 C23 C19 123.2(2) ?
N4 C23 C24 117.3(2) ?
C19 C23 C24 119.5(2) ?
N3 C24 C16 123.0(3) ?
N3 C24 C23 117.1(2) ?
C16 C24 C23 119.9(3) ?
O32 C31 O31 123.0(3) ?
O32 C31 C32 120.8(3) ?
O31 C31 C32 116.2(3) ?
C37 C32 C33 119.0(3) ?
C37 C32 C31 120.8(3) ?
C33 C32 C31 120.1(3) ?
C34 C33 C32 119.8(3) ?
C34 C33 H32 120.1 ?
C32 C33 H32 120.1 ?
C33 C34 C35 120.1(3) ?
C33 C34 H34 120.0 ?
C35 C34 H34 120.0 ?
O33 C35 C36 116.9(3) ?
O33 C35 C34 122.8(3) ?
C36 C35 C34 120.3(3) ?
C37 C36 C35 119.6(3) ?
C37 C36 H36 120.2 ?
C35 C36 H36 120.2 ?
C36 C37 C32 121.1(3) ?
C36 C37 H37 119.4 ?
C32 C37 H37 119.4 ?

loop_
_geom_bond_atom_site_label_1
_geom_bond_atom_site_label_2
_geom_bond_distance
_geom_bond_publ_flag
Ni O1 2.087(2) y
Ni N1 2.095(2) y
Ni N2 2.092(2) y
Ni N3 2.105(2) y
Ni N4 2.072(2) y
Ni Cl1 2.4246(12) y
O1W H1B 0.8520 ?
O1W H1A 0.9374 ?
O2W H2A 0.8988 ?
O2W H2B 0.9867 ?
O1 H1C 0.8476 ?
O1 H1D 0.8739 ?
O31 C31 1.278(4) ?
O31 H31 0.8101 ?
O32 C31 1.252(4) ?
O33 C35 1.362(4) ?
O33 H33 0.8592 ?
N1 C1 1.328(3) ?
N1 C12 1.353(3) ?
N2 C10 1.321(4) ?
N2 C11 1.363(4) ?
N3 C13 1.327(4) ?
N3 C24 1.352(3) ?
N4 C22 1.325(3) ?
N4 C23 1.357(3) ?
C1 C2 1.396(4) ?
C1 H1 0.9300 ?
C2 C3 1.367(5) ?
C2 H2 0.9300 ?
C3 C4 1.404(4) ?
C3 H3 0.9300 ?
C4 C12 1.399(4) ?
C4 C5 1.428(4) ?
C5 C6 1.348(5) ?
C5 H5 0.9300 ?
C6 C7 1.425(5) ?
C6 H6 0.9300 ?
C7 C8 1.401(4) ?
C7 C11 1.402(4) ?
C8 C9 1.347(5) ?
C8 H8 0.9300 ?
C9 C10 1.390(4) ?
C9 H9 0.9300 ?
C10 H10 0.9300 ?
C11 C12 1.433(4) ?
C13 C14 1.398(4) ?
C13 H13 0.9300 ?
C14 C15 1.354(5) ?
C14 H14 0.9300 ?
C15 C16 1.398(4) ?
C15 H15 0.9300 ?
C16 C24 1.405(4) ?
C16 C17 1.427(5) ?
C17 C18 1.343(5) ?
C17 H17 0.9300 ?
C18 C19 1.442(4) ?
C18 H18 0.9300 ?
C19 C23 1.398(4) ?
C19 C20 1.410(4) ?
C20 C21 1.355(5) ?
C20 H20 0.9300 ?
C21 C22 1.405(4) ?
C21 H21 0.9300 ?
C22 H22 0.9300 ?
C23 C24 1.431(4) ?
C31 C32 1.476(4) ?
C32 C37 1.378(4) ?
C32 C33 1.399(4) ?
C33 C34 1.380(4) ?
C33 H32 0.9300 ?
C34 C35 1.381(5) ?
C34 H34 0.9300 ?
C35 C36 1.377(5) ?
C36 C37 1.375(5) ?
C36 H36 0.9300 ?
C37 H37 0.9300 ?

loop_
_geom_hbond_atom_site_label_D
_geom_hbond_atom_site_label_H
_geom_hbond_atom_site_label_A
_geom_hbond_site_symmetry_A
_geom_hbond_distance_DH
_geom_hbond_distance_HA
_geom_hbond_distance_DA
_geom_hbond_angle_DHA
_geom_hbond_publ_flag
O1W H1A Cl2 . 0.94 2.29 3.221(4) 174 y
O1W H1B Cl2 2_777 0.85 2.34 3.183(4) 169 y
O2W H2A Cl2 . 0.90 2.79 3.449(5) 131 y
O2W H2B Cl2 2_677 0.99 2.41 3.286(5) 148 y
O1 H1C O1W . 0.85 1.89 2.731(4) 171 y
O1 H1D Cl1 2_767 0.87 2.36 3.227(3) 171 y
O31 H31 O32 2_666 0.81 1.88 2.652(4) 160 y
O33 H33 Cl1 2_656 0.86 2.26 3.099(3) 164 y
